data_7210148
loop_
_publ_author_name
'Panini, Piyush'
'Mohan, T. P.'
'Gangwar, Usma'
'Sankolli, Ravish'
'Chopra, Deepak'

_publ_section_title
;
 Quantitative crystal structure analysis of 1,3,4-thiadiazole derivatives
;
_journal_issue 22
_journal_name_full CrystEngComm
_journal_page_first 4549
_journal_paper_doi 10.1039/c3ce40278a
_journal_volume 15
_journal_year 2013
_chemical_formula_moiety 'C21 H14 F N3 O2 S'
_chemical_formula_sum 'C21 H14 F N3 O2 S'
_chemical_formula_weight 391.41
_space_group_IT_number 15
_symmetry_cell_setting monoclinic
_symmetry_Int_Tables_number 15
_symmetry_space_group_name_Hall '-C 2yc'
_symmetry_space_group_name_H-M 'C 1 2/c 1'
_atom_sites_solution_hydrogens geom
_atom_sites_solution_primary direct
_atom_sites_solution_secondary difmap
_audit_creation_method SHELXL-97
_cell_angle_alpha 90.00
_cell_angle_beta 104.387(6)
_cell_angle_gamma 90.00
_cell_formula_units_Z 8
_cell_length_a 20.6997(18)
_cell_length_b 5.8050(6)
_cell_length_c 30.904(3)
_cell_measurement_temperature 294(2)
_cell_volume 3597.0(6)
_computing_structure_refinement 'SHELXL-97 (Sheldrick, 1997)'
_computing_structure_solution 'SHELXS-97 (Sheldrick, 1990)'
_diffrn_ambient_temperature 294(2)
_diffrn_measured_fraction_theta_full 0.983
_diffrn_measured_fraction_theta_max 0.983
_diffrn_radiation_monochromator graphite
_diffrn_radiation_source 'fine-focus sealed tube'
_diffrn_radiation_type MoK\a
_diffrn_radiation_wavelength 0.71073
_diffrn_reflns_av_R_equivalents 0.0270
_diffrn_reflns_av_sigmaI/netI 0.0341
_diffrn_reflns_limit_h_max 26
_diffrn_reflns_limit_h_min -27
_diffrn_reflns_limit_k_max 7
_diffrn_reflns_limit_k_min -7
_diffrn_reflns_limit_l_max 40
_diffrn_reflns_limit_l_min -32
_diffrn_reflns_number 15884
_diffrn_reflns_theta_full 27.94
_diffrn_reflns_theta_max 27.94
_diffrn_reflns_theta_min 2.03
_exptl_absorpt_coefficient_mu 0.213
_exptl_absorpt_correction_T_max 0.9894
_exptl_absorpt_correction_T_min 0.9428
_exptl_absorpt_correction_type empirical
_exptl_absorpt_process_details SADABS
_exptl_crystal_colour colourless
_exptl_crystal_density_diffrn 1.446
_exptl_crystal_density_method 'not measured'
_exptl_crystal_description plate
_exptl_crystal_F_000 1616
_exptl_crystal_size_max 0.28
_exptl_crystal_size_mid 0.12
_exptl_crystal_size_min 0.05
_refine_diff_density_max 0.272
_refine_diff_density_min -0.212
_refine_diff_density_rms 0.040
_refine_ls_extinction_method none
_refine_ls_goodness_of_fit_ref 1.032
_refine_ls_hydrogen_treatment constr
_refine_ls_matrix_type full
_refine_ls_number_parameters 253
_refine_ls_number_reflns 4254
_refine_ls_number_restraints 0
_refine_ls_restrained_S_all 1.032
_refine_ls_R_factor_all 0.0746
_refine_ls_R_factor_gt 0.0508
_refine_ls_shift/su_max 0.000
_refine_ls_shift/su_mean 0.000
_refine_ls_structure_factor_coef Fsqd
_refine_ls_weighting_details 'calc w=1/[\s^2^(Fo^2^)+(0.0508P)^2^+2.1486P] where P=(Fo^2^+2Fc^2^)/3'
_refine_ls_weighting_scheme calc
_refine_ls_wR_factor_gt 0.1116
_refine_ls_wR_factor_ref 0.1224
_reflns_number_gt 3089
_reflns_number_total 4254
_reflns_threshold_expression >2sigma(I)
_cod_data_source_file c3ce40278a.txt
_cod_data_source_block TDZ-1
_cod_depositor_comments
;
The following automatic conversions were performed:

'_symmetry_cell_setting' value 'Monoclinic' changed to 'monoclinic'
according to /home/saulius/struct/CIF-dictionaries/cif_core.dic
dictionary named 'cif_core.dic' version 2.4.2 from
2011-04-26.

'_exptl_absorpt_correction_type' value 'Empirical'
changed to 'empirical' according to
/home/saulius/struct/CIF-dictionaries/cif_core.dic dictionary named
'cif_core.dic' version 2.4.2 from 2011-04-26.

Automatic conversion script
Id: cif_fix_values 1891 2012-01-12 08:04:46Z andrius 

The following automatic conversions were performed:

data name '_iucr_refine_instruction_details' was replaced with
'_iucr_refine_instructions_details' as specified in the replacement
file 'data/replacement-values/replacement_tags.lst'.

Automatic conversion script
Id: cif_correct_tags 9268 2022-04-12 08:56:07Z antanas 
;
_cod_original_cell_volume 3597.1(6)
_cod_original_sg_symbol_H-M 'C 2/c'
_cod_database_code 7210148

loop_
_symmetry_equiv_pos_as_xyz
'x, y, z'
'-x, y, -z+1/2'
'x+1/2, y+1/2, z'
'-x+1/2, y+1/2, -z+1/2'
'-x, -y, -z'
'x, -y, z-1/2'
'-x+1/2, -y+1/2, -z'
'x+1/2, -y+1/2, z-1/2'

loop_
_atom_site_label
_atom_site_type_symbol
_atom_site_fract_x
_atom_site_fract_y
_atom_site_fract_z
_atom_site_U_iso_or_equiv
_atom_site_adp_type
_atom_site_occupancy
_atom_site_symmetry_multiplicity
_atom_site_calc_flag
_atom_site_refinement_flags
S1 S 0.63613(2) 0.05256(9) -0.001244(16) 0.04493(16) Uani 1 1 d .
F1 F 0.84622(6) 0.1413(3) -0.13403(4) 0.0749(4) Uani 1 1 d .
O1 O 0.76945(7) 0.5227(3) -0.14801(5) 0.0642(4) Uani 1 1 d .
O2 O 0.59009(7) -0.1178(3) 0.06327(5) 0.0641(4) Uani 1 1 d .
N1 N 0.53865(7) 0.2111(3) 0.03702(5) 0.0436(4) Uani 1 1 d .
H1N H 0.5074 0.3075 0.0378 0.052 Uiso 1 1 calc R
N2 N 0.56742(8) 0.4220(3) -0.01959(5) 0.0485(4) Uani 1 1 d .
N3 N 0.61149(8) 0.4239(3) -0.04656(5) 0.0504(4) Uani 1 1 d .
C1 C 0.62467(16) 0.6775(7) -0.26262(10) 0.0940(10) Uani 1 1 d .
H1 H 0.5927 0.7133 -0.2887 0.113 Uiso 1 1 calc R
C2 C 0.67661(17) 0.8228(6) -0.24651(10) 0.0864(9) Uani 1 1 d .
H2 H 0.6799 0.9589 -0.2617 0.104 Uiso 1 1 calc R
C3 C 0.72474(14) 0.7714(5) -0.20782(8) 0.0709(7) Uani 1 1 d .
H3 H 0.7604 0.8708 -0.1971 0.085 Uiso 1 1 calc R
C4 C 0.71887(10) 0.5706(4) -0.18552(7) 0.0519(5) Uani 1 1 d .
C5 C 0.66697(12) 0.4242(5) -0.20147(8) 0.0670(7) Uani 1 1 d .
H5 H 0.6632 0.2883 -0.1863 0.080 Uiso 1 1 calc R
C6 C 0.62008(15) 0.4791(6) -0.24016(9) 0.0932(10) Uani 1 1 d .
H6 H 0.5847 0.3789 -0.2511 0.112 Uiso 1 1 calc R
C7 C 0.75845(9) 0.3554(4) -0.11888(6) 0.0492(5) Uani 1 1 d .
C8 C 0.79848(9) 0.1630(4) -0.11123(7) 0.0526(5) Uani 1 1 d .
C9 C 0.79160(10) -0.0043(4) -0.08197(7) 0.0573(6) Uani 1 1 d .
H9 H 0.8194 -0.1327 -0.0775 0.069 Uiso 1 1 calc R
C10 C 0.74254(9) 0.0195(4) -0.05891(7) 0.0504(5) Uani 1 1 d .
H10 H 0.7370 -0.0945 -0.0390 0.061 Uiso 1 1 calc R
C11 C 0.70158(8) 0.2122(4) -0.06530(6) 0.0416(4) Uani 1 1 d .
C12 C 0.71040(9) 0.3803(4) -0.09522(6) 0.0470(5) Uani 1 1 d .
H12 H 0.6836 0.5112 -0.0994 0.056 Uiso 1 1 calc R
C13 C 0.64994(9) 0.2446(3) -0.04068(6) 0.0407(4) Uani 1 1 d .
C14 C 0.57543(8) 0.2420(3) 0.00601(6) 0.0400(4) Uani 1 1 d .
C15 C 0.55034(9) 0.0318(4) 0.06668(6) 0.0450(5) Uani 1 1 d .
C16 C 0.51478(9) 0.0262(4) 0.10288(6) 0.0442(5) Uani 1 1 d .
C17 C 0.52254(14) -0.1659(5) 0.12949(9) 0.0798(8) Uani 1 1 d .
H17 H 0.5489 -0.2874 0.1242 0.096 Uiso 1 1 calc R
C18 C 0.49144(17) -0.1797(6) 0.16403(10) 0.0956(10) Uani 1 1 d .
H18 H 0.4963 -0.3120 0.1815 0.115 Uiso 1 1 calc R
C19 C 0.45406(12) -0.0041(5) 0.17283(8) 0.0722(7) Uani 1 1 d .
H19 H 0.4346 -0.0124 0.1969 0.087 Uiso 1 1 calc R
C20 C 0.44525(13) 0.1825(6) 0.14656(8) 0.0814(8) Uani 1 1 d .
H20 H 0.4185 0.3024 0.1519 0.098 Uiso 1 1 calc R
C21 C 0.47567(12) 0.1989(5) 0.11142(8) 0.0738(8) Uani 1 1 d .
H21 H 0.4692 0.3299 0.0935 0.089 Uiso 1 1 calc R

loop_
_atom_site_aniso_label
_atom_site_aniso_U_11
_atom_site_aniso_U_22
_atom_site_aniso_U_33
_atom_site_aniso_U_23
_atom_site_aniso_U_13
_atom_site_aniso_U_12
S1 0.0424(3) 0.0454(3) 0.0501(3) 0.0062(2) 0.0172(2) 0.0159(2)
F1 0.0585(7) 0.1001(12) 0.0785(9) -0.0113(8) 0.0407(7) 0.0084(7)
O1 0.0529(8) 0.0779(12) 0.0650(9) 0.0101(8) 0.0206(7) -0.0123(8)
O2 0.0655(9) 0.0596(10) 0.0755(10) 0.0206(8) 0.0331(8) 0.0303(8)
N1 0.0388(8) 0.0489(11) 0.0469(9) 0.0064(8) 0.0175(7) 0.0161(7)
N2 0.0472(9) 0.0505(11) 0.0532(9) 0.0110(8) 0.0230(7) 0.0194(8)
N3 0.0492(9) 0.0539(12) 0.0544(10) 0.0113(8) 0.0246(8) 0.0192(8)
C1 0.089(2) 0.126(3) 0.0695(17) 0.0309(19) 0.0247(15) 0.017(2)
C2 0.123(2) 0.074(2) 0.0787(18) 0.0293(16) 0.0553(18) 0.0218(19)
C3 0.0903(18) 0.0610(17) 0.0747(16) 0.0002(13) 0.0457(14) -0.0073(14)
C4 0.0567(12) 0.0559(15) 0.0518(11) 0.0013(10) 0.0296(10) 0.0029(10)
C5 0.0720(15) 0.0688(18) 0.0599(14) 0.0128(12) 0.0159(12) -0.0086(13)
C6 0.0869(19) 0.122(3) 0.0641(16) 0.0251(17) 0.0070(14) -0.0182(18)
C7 0.0417(10) 0.0608(14) 0.0468(10) -0.0011(10) 0.0143(8) -0.0036(10)
C8 0.0396(10) 0.0704(16) 0.0516(11) -0.0126(11) 0.0182(9) 0.0035(10)
C9 0.0511(12) 0.0596(15) 0.0641(13) -0.0054(11) 0.0194(10) 0.0209(11)
C10 0.0507(11) 0.0518(14) 0.0519(11) 0.0050(10) 0.0184(9) 0.0146(10)
C11 0.0364(9) 0.0482(12) 0.0400(9) -0.0031(9) 0.0094(7) 0.0081(8)
C12 0.0406(10) 0.0496(13) 0.0511(11) 0.0014(10) 0.0121(8) 0.0068(9)
C13 0.0381(9) 0.0438(12) 0.0406(9) 0.0001(8) 0.0103(7) 0.0076(8)
C14 0.0363(9) 0.0416(12) 0.0427(9) 0.0009(9) 0.0108(7) 0.0116(8)
C15 0.0376(9) 0.0477(13) 0.0491(10) 0.0065(9) 0.0095(8) 0.0089(9)
C16 0.0377(9) 0.0500(13) 0.0442(10) 0.0065(9) 0.0090(8) 0.0048(9)
C17 0.105(2) 0.0665(19) 0.0807(17) 0.0241(15) 0.0467(15) 0.0244(16)
C18 0.135(3) 0.081(2) 0.0841(19) 0.0313(17) 0.0528(19) 0.010(2)
C19 0.0712(16) 0.093(2) 0.0594(14) 0.0081(14) 0.0287(12) -0.0070(15)
C20 0.0837(17) 0.103(2) 0.0688(15) 0.0169(16) 0.0394(13) 0.0397(16)
C21 0.0834(16) 0.085(2) 0.0633(14) 0.0283(13) 0.0381(12) 0.0424(15)

loop_
_atom_type_symbol
_atom_type_description
_atom_type_scat_dispersion_real
_atom_type_scat_dispersion_imag
_atom_type_scat_source
C C 0.0033 0.0016 'International Tables Vol C Tables 4.2.6.8 and 6.1.1.4'
H H 0.0000 0.0000 'International Tables Vol C Tables 4.2.6.8 and 6.1.1.4'
N N 0.0061 0.0033 'International Tables Vol C Tables 4.2.6.8 and 6.1.1.4'
O O 0.0106 0.0060 'International Tables Vol C Tables 4.2.6.8 and 6.1.1.4'
F F 0.0171 0.0103 'International Tables Vol C Tables 4.2.6.8 and 6.1.1.4'
S S 0.1246 0.1234 'International Tables Vol C Tables 4.2.6.8 and 6.1.1.4'

loop_
_geom_angle_atom_site_label_1
_geom_angle_atom_site_label_2
_geom_angle_atom_site_label_3
_geom_angle
C14 S1 C13 86.20(9)
C7 O1 C4 118.32(16)
C15 N1 C14 121.95(15)
C15 N1 H1N 119.0
C14 N1 H1N 119.0
C14 N2 N3 111.80(15)
C13 N3 N2 112.59(16)
C2 C1 C6 119.2(3)
C2 C1 H1 120.4
C6 C1 H1 120.4
C1 C2 C3 121.0(3)
C1 C2 H2 119.5
C3 C2 H2 119.5
C4 C3 C2 118.8(3)
C4 C3 H3 120.6
C2 C3 H3 120.6
C5 C4 C3 120.5(2)
C5 C4 O1 122.9(2)
C3 C4 O1 116.6(2)
C4 C5 C6 119.5(2)
C4 C5 H5 120.3
C6 C5 H5 120.3
C1 C6 C5 121.0(3)
C1 C6 H6 119.5
C5 C6 H6 119.5
C8 C7 C12 118.5(2)
C8 C7 O1 119.53(18)
C12 C7 O1 121.9(2)
F1 C8 C9 119.4(2)
F1 C8 C7 118.2(2)
C9 C8 C7 122.44(18)
C8 C9 C10 118.9(2)
C8 C9 H9 120.6
C10 C9 H9 120.6
C9 C10 C11 120.5(2)
C9 C10 H10 119.8
C11 C10 H10 119.8
C12 C11 C10 119.02(17)
C12 C11 C13 119.21(17)
C10 C11 C13 121.76(18)
C7 C12 C11 120.71(19)
C7 C12 H12 119.6
C11 C12 H12 119.6
N3 C13 C11 122.04(18)
N3 C13 S1 114.47(14)
C11 C13 S1 123.48(14)
N2 C14 N1 121.40(16)
N2 C14 S1 114.92(14)
N1 C14 S1 123.67(14)
O2 C15 N1 119.67(18)
O2 C15 C16 121.44(18)
N1 C15 C16 118.89(17)
C21 C16 C17 118.1(2)
C21 C16 C15 124.24(19)
C17 C16 C15 117.6(2)
C16 C17 C18 120.3(3)
C16 C17 H17 119.9
C18 C17 H17 119.9
C19 C18 C17 120.9(3)
C19 C18 H18 119.5
C17 C18 H18 119.5
C20 C19 C18 119.2(2)
C20 C19 H19 120.4
C18 C19 H19 120.4
C19 C20 C21 120.7(3)
C19 C20 H20 119.6
C21 C20 H20 119.6
C16 C21 C20 120.7(2)
C16 C21 H21 119.6
C20 C21 H21 119.6

loop_
_geom_bond_atom_site_label_1
_geom_bond_atom_site_label_2
_geom_bond_distance
S1 C14 1.7257(18)
S1 C13 1.727(2)
F1 C8 1.354(2)
O1 C7 1.381(3)
O1 C4 1.383(2)
O2 C15 1.219(2)
N1 C15 1.369(2)
N1 C14 1.376(2)
N1 H1N 0.8600
N2 C14 1.296(2)
N2 N3 1.380(2)
N3 C13 1.295(2)
C1 C2 1.360(4)
C1 C6 1.360(4)
C1 H1 0.9300
C2 C3 1.385(4)
C2 H2 0.9300
C3 C4 1.375(3)
C3 H3 0.9300
C4 C5 1.362(3)
C5 C6 1.377(3)
C5 H5 0.9300
C6 H6 0.9300
C7 C8 1.376(3)
C7 C12 1.381(3)
C8 C9 1.358(3)
C9 C10 1.385(3)
C9 H9 0.9300
C10 C11 1.388(3)
C10 H10 0.9300
C11 C12 1.387(3)
C11 C13 1.470(2)
C12 H12 0.9300
C15 C16 1.484(3)
C16 C21 1.355(3)
C16 C17 1.371(3)
C17 C18 1.379(4)
C17 H17 0.9300
C18 C19 1.348(4)
C18 H18 0.9300
C19 C20 1.339(4)
C19 H19 0.9300
C20 C21 1.387(3)
C20 H20 0.9300
C21 H21 0.9300

loop_
_geom_torsion_atom_site_label_1
_geom_torsion_atom_site_label_2
_geom_torsion_atom_site_label_3
_geom_torsion_atom_site_label_4
_geom_torsion
C14 N2 N3 C13 1.0(2)
C6 C1 C2 C3 0.2(5)
C1 C2 C3 C4 -0.6(4)
C2 C3 C4 C5 0.6(4)
C2 C3 C4 O1 177.7(2)
C7 O1 C4 C5 -18.1(3)
C7 O1 C4 C3 164.91(19)
C3 C4 C5 C6 -0.2(4)
O1 C4 C5 C6 -177.1(2)
C2 C1 C6 C5 0.2(5)
C4 C5 C6 C1 -0.2(5)
C4 O1 C7 C8 119.0(2)
C4 O1 C7 C12 -64.4(3)
C12 C7 C8 F1 -178.99(17)
O1 C7 C8 F1 -2.2(3)
C12 C7 C8 C9 1.2(3)
O1 C7 C8 C9 177.94(19)
F1 C8 C9 C10 -179.88(18)
C7 C8 C9 C10 -0.1(3)
C8 C9 C10 C11 -0.6(3)
C9 C10 C11 C12 0.2(3)
C9 C10 C11 C13 -178.79(18)
C8 C7 C12 C11 -1.6(3)
O1 C7 C12 C11 -178.30(18)
C10 C11 C12 C7 1.0(3)
C13 C11 C12 C7 179.97(17)
N2 N3 C13 C11 -178.92(16)
N2 N3 C13 S1 0.1(2)
C12 C11 C13 N3 1.2(3)
C10 C11 C13 N3 -179.87(18)
C12 C11 C13 S1 -177.75(14)
C10 C11 C13 S1 1.2(3)
C14 S1 C13 N3 -0.79(15)
C14 S1 C13 C11 178.20(16)
N3 N2 C14 N1 177.01(16)
N3 N2 C14 S1 -1.6(2)
C15 N1 C14 N2 -174.59(18)
C15 N1 C14 S1 3.9(3)
C13 S1 C14 N2 1.38(15)
C13 S1 C14 N1 -177.21(17)
C14 N1 C15 O2 -6.9(3)
C14 N1 C15 C16 172.19(17)
O2 C15 C16 C21 172.5(2)
N1 C15 C16 C21 -6.5(3)
O2 C15 C16 C17 -7.0(3)
N1 C15 C16 C17 174.0(2)
C21 C16 C17 C18 -0.4(4)
C15 C16 C17 C18 179.1(2)
C16 C17 C18 C19 -1.3(5)
C17 C18 C19 C20 2.4(5)
C18 C19 C20 C21 -1.9(4)
C17 C16 C21 C20 0.9(4)
C15 C16 C21 C20 -178.6(2)
C19 C20 C21 C16 0.2(4)
